data_4322118
loop_
_publ_author_name
'Jens M\"uller'
'Frank Glah\'e,'
'Eva Freisinger'
'Bernhard Lippert'

_publ_contact_author_address
; Fachbereich Chemie
  Universit\"at Dortmund
  Otto-Hahn-Str. 6
  D-44221 Dortmund
  Germany
;
_publ_contact_author_email lippert@pop.uni-dortmund.de
_publ_contact_author_fax 'Int. code + (231) 755-3797'
_publ_contact_author_name 'Prof. Bernhard Lippert'
_publ_contact_author_phone 'Int. code + (231) 755-3840'
_publ_section_title
;
 A Major, pH-Induced Stereochemical Switch of Pairs of trans-Oriented
 Ligands in Complexes of trans-a2PtII (a = NH3, CH3NH2)
;
_journal_name_full 'Inorganic Chemistry'
_journal_page_first 3160
_journal_page_last 3166
_journal_paper_doi 10.1021/ic990044c
_journal_volume 38
_journal_year 1999
_chemical_formula_sum 'C6 H15 N5 O6 Pt0.5'
_chemical_formula_weight 350.77
_chemical_name_systematic
; 
 ? 
;
_space_group_IT_number 2
_symmetry_cell_setting triclinic
_symmetry_space_group_name_Hall '-P 1'
_symmetry_space_group_name_H-M 'P -1'
_atom_sites_solution_hydrogens geom
_atom_sites_solution_primary direct
_atom_sites_solution_secondary difmap
_audit_creation_method SHELXL
_cell_angle_alpha 80.36(3)
_cell_angle_beta 80.80(3)
_cell_angle_gamma 80.54(3)
_cell_formula_units_Z 2
_cell_length_a 5.9370(10)
_cell_length_b 8.228(2)
_cell_length_c 12.470(2)
_cell_measurement_reflns_used 2797
_cell_measurement_temperature 293(2)
_cell_measurement_theta_max 28.18
_cell_measurement_theta_min 1.67
_cell_volume 586.9(2)
_computing_cell_refinement 'DENZO, SCALEPACK (Otwinowski, Minor, 1997)'
_computing_data_collection 'Collect, datacollection software, Nonius, 1998'
_computing_data_reduction 'DENZO, SCALEPACK (Otwinowski, Minor, 1997)'
_computing_molecular_graphics 'Siemens SHELXTL-PLUS(VMS)'
_computing_publication_material SHELXL-93
_computing_structure_refinement 'SHELXL-93 (Sheldrick, 1993)'
_computing_structure_solution 'SHELXS-86 (Sheldrick, 1990)'
_diffrn_ambient_temperature 293(2)
_diffrn_detector_area_resol_mean '19 vertical, 18 horizontal'
_diffrn_measurement_device Enraf-Nonius-KappaCCD
_diffrn_measurement_method
;
1205 frames via \w-rotation (\D\w\=1\%) and two times 237s per frame
;
_diffrn_radiation_monochromator graphite
_diffrn_radiation_source 'fine-focus sealed tube'
_diffrn_radiation_type MoK\a
_diffrn_radiation_wavelength 0.71069
_diffrn_reflns_av_R_equivalents 0.0000
_diffrn_reflns_av_sigmaI/netI 0.0304
_diffrn_reflns_limit_h_max 7
_diffrn_reflns_limit_h_min 0
_diffrn_reflns_limit_k_max 10
_diffrn_reflns_limit_k_min -10
_diffrn_reflns_limit_l_max 16
_diffrn_reflns_limit_l_min -15
_diffrn_reflns_number 2797
_diffrn_reflns_theta_max 28.18
_diffrn_reflns_theta_min 1.67
_exptl_absorpt_coefficient_mu 6.056
_exptl_absorpt_correction_T_max 0.5065
_exptl_absorpt_correction_T_min 0.1149
_exptl_absorpt_correction_type SCALEPACK
_exptl_crystal_colour colourless
_exptl_crystal_density_diffrn 1.985
_exptl_crystal_density_method 'not measured'
_exptl_crystal_description stick
_exptl_crystal_F_000 346
_exptl_crystal_size_max 0.63
_exptl_crystal_size_mid 0.27
_exptl_crystal_size_min 0.13
_refine_diff_density_max 2.300
_refine_diff_density_min -1.191
_refine_diff_density_rms 0.119
_refine_ls_extinction_coef 0.0112(10)
_refine_ls_extinction_expression Fc^*^=kFc[1+0.001xFc^2^\l^3^/sin(2\q)]^-1/4^
_refine_ls_extinction_method SHELXL
_refine_ls_goodness_of_fit_all 1.055
_refine_ls_goodness_of_fit_obs 1.055
_refine_ls_hydrogen_treatment 'refU, except H1 and H4C refall'
_refine_ls_matrix_type full
_refine_ls_number_parameters 174
_refine_ls_number_reflns 2793
_refine_ls_number_restraints 0
_refine_ls_restrained_S_all 1.091
_refine_ls_restrained_S_obs 1.055
_refine_ls_R_factor_all 0.0235
_refine_ls_R_factor_obs 0.0232
_refine_ls_shift/esd_max 0.008
_refine_ls_shift/esd_mean 0.000
_refine_ls_structure_factor_coef Fsqd
_refine_ls_weighting_details 'w=1/[\s^2^(Fo^2^)+(0.0274P)^2^+0.8410P] where P=(Fo^2^+2Fc^2^)/3'
_refine_ls_weighting_scheme calc
_refine_ls_wR_factor_all 0.0565
_refine_ls_wR_factor_obs 0.0546
_reflns_number_observed 2793
_reflns_number_total 2797
_reflns_observed_criterion >2sigma(I)
_cod_data_source_file ic990044c_1.cif
_cod_data_source_block 2
_cod_depositor_comments
;
The following automatic conversions were performed:

'_refine_ls_weighting_scheme' value 'calc
w=1/[\s^2^(Fo^2^)+(0.0274P)^2^+0.8410P] where P=(Fo^2^+2Fc^2^)/3' was
changed to 'calc'. New tag '_refine_ls_weighting_details' was
created. The value of the new tag was set to
'w=1/[\s^2^(Fo^2^)+(0.0274P)^2^+0.8410P] where P=(Fo^2^+2Fc^2^)/3'.

Automatic conversion script
Id: cif_fix_values 3143 2015-03-26 13:38:13Z robertas 
;
_cod_original_formula_sum 'C6 H15 N5 O6 Pt0.50'
_cod_database_code 4322118

loop_
_symmetry_equiv_pos_as_xyz
'x, y, z'
'-x, -y, -z'

loop_
_atom_site_aniso_label
_atom_site_aniso_U_11
_atom_site_aniso_U_22
_atom_site_aniso_U_33
_atom_site_aniso_U_23
_atom_site_aniso_U_13
_atom_site_aniso_U_12
Pt1 0.02170(10) 0.02116(11) 0.02683(11) -0.00675(6) -0.00844(6) 0.00154(6)
O1 0.0296(12) 0.0235(13) 0.0334(13) -0.0066(10) -0.0159(10) 0.0045(10)
N7 0.0339(15) 0.0278(15) 0.035(2) -0.0041(12) -0.0092(12) -0.0080(12)
C7 0.039(2) 0.043(2) 0.040(2) 0.003(2) -0.003(2) -0.012(2)
N1C 0.045(2) 0.045(2) 0.030(2) -0.0136(14) -0.0144(14) -0.0010(14)
C1C 0.061(3) 0.072(3) 0.046(2) -0.024(2) -0.026(2) -0.007(2)
C2C 0.036(2) 0.039(2) 0.033(2) -0.006(2) -0.0120(15) 0.000(2)
O2C 0.050(2) 0.068(2) 0.050(2) -0.020(2) -0.0269(15) 0.017(2)
N3C 0.0324(14) 0.0309(15) 0.0280(14) -0.0088(12) -0.0115(12) 0.0025(12)
C4C 0.0268(15) 0.026(2) 0.028(2) -0.0070(13) -0.0045(12) -0.0020(12)
N4C 0.0262(14) 0.0288(15) 0.0299(15) -0.0088(12) -0.0101(12) 0.0077(12)
C5C 0.036(2) 0.033(2) 0.036(2) -0.012(2) -0.0111(15) 0.0072(15)
C6C 0.044(2) 0.042(2) 0.036(2) -0.018(2) -0.007(2) 0.003(2)
N10 0.0293(15) 0.030(2) 0.057(2) -0.0081(15) -0.0096(14) -0.0016(12)
O11 0.044(2) 0.0279(14) 0.081(2) -0.0040(14) -0.015(2) -0.0004(12)
O12 0.064(2) 0.057(2) 0.076(2) 0.002(2) -0.028(2) 0.013(2)
O13 0.079(3) 0.061(2) 0.100(3) -0.042(2) -0.034(2) -0.004(2)
O1W 0.202(8) 0.107(4) 0.081(4) -0.023(3) 0.033(4) -0.030(5)

loop_
_atom_site_label
_atom_site_type_symbol
_atom_site_fract_x
_atom_site_fract_y
_atom_site_fract_z
_atom_site_U_iso_or_equiv
_atom_site_thermal_displace_type
_atom_site_occupancy
_atom_site_calc_flag
_atom_site_refinement_flags
_atom_site_disorder_group
Pt1 Pt 0.0000 0.5000 0.5000 0.02280(8) Uani 1 d S .
O1 O -0.2718(4) 0.6108(3) 0.4233(2) 0.0282(5) Uani 1 d . .
H1 H -0.2563(78) 0.6974(61) 0.4106(37) 0.031(12) Uiso 1 d . .
N7 N 0.1997(5) 0.6857(4) 0.4378(3) 0.0315(6) Uani 1 d . .
H7A H 0.1421(5) 0.7739(4) 0.4729(3) 0.075(13) Uiso 1 calc R .
H7B H 0.3422(5) 0.6495(4) 0.4557(3) 0.075(13) Uiso 1 calc R .
C7 C 0.2229(7) 0.7456(5) 0.3188(3) 0.0415(9) Uani 1 d . .
H7C H 0.3085(59) 0.8381(32) 0.3026(5) 0.076(8) Uiso 1 calc R .
H7D H 0.0726(7) 0.7802(46) 0.2967(7) 0.076(8) Uiso 1 calc R .
H7E H 0.3026(60) 0.6574(16) 0.2796(4) 0.076(8) Uiso 1 calc R .
N1C N -0.1002(6) 0.3235(4) 0.0999(3) 0.0384(7) Uani 1 d . .
C1C C -0.2061(9) 0.3011(7) 0.0054(4) 0.0561(12) Uani 1 d . .
H1C1 H -0.2565(60) 0.4080(7) -0.0340(18) 0.076(8) Uiso 1 calc R .
H1C2 H -0.3360(41) 0.2423(42) 0.0310(4) 0.076(8) Uiso 1 calc R .
H1C3 H -0.0950(22) 0.2382(41) -0.0423(16) 0.076(8) Uiso 1 calc R .
C2C C -0.2088(7) 0.4433(5) 0.1617(3) 0.0357(8) Uani 1 d . .
O2C O -0.3806(6) 0.5379(5) 0.1387(3) 0.0555(8) Uani 1 d . .
N3C N -0.1080(5) 0.4552(4) 0.2519(2) 0.0299(6) Uani 1 d . .
H3C H -0.1682(5) 0.5337(4) 0.2896(2) 0.049(8) Uiso 1 calc R .
C4C C 0.0791(6) 0.3526(4) 0.2857(3) 0.0267(6) Uani 1 d . .
N4C N 0.1459(5) 0.3677(4) 0.3779(2) 0.0284(6) Uani 1 d . .
H4C H 0.2432(83) 0.3159(59) 0.3883(37) 0.031(12) Uiso 1 d . .
C5C C 0.1917(7) 0.2339(5) 0.2161(3) 0.0350(8) Uani 1 d . .
H5C H 0.3278(7) 0.1664(5) 0.2314(3) 0.049(8) Uiso 1 calc R .
C6C C 0.0948(7) 0.2226(5) 0.1276(3) 0.0399(9) Uani 1 d . .
H6C H 0.1637(7) 0.1425(5) 0.0835(3) 0.049(8) Uiso 1 calc R .
N10 N 0.3090(5) 0.9549(4) 0.6136(3) 0.0386(7) Uani 1 d . .
O11 O 0.3707(5) 0.8038(4) 0.6304(3) 0.0512(8) Uani 1 d . .
O12 O 0.2172(7) 1.0187(5) 0.5310(3) 0.0672(10) Uani 1 d . .
O13 O 0.3396(8) 1.0474(5) 0.6771(4) 0.0749(12) Uani 1 d . .
O1W O 0.3467(15) 0.1018(8) 0.8936(5) 0.134(3) Uani 1 d . .

loop_
_atom_type_symbol
_atom_type_description
_atom_type_scat_dispersion_real
_atom_type_scat_dispersion_imag
_atom_type_scat_source
C C 0.0033 0.0016 'International Tables Vol C Tables 4.2.6.8 and 6.1.1.4'
H H 0.0000 0.0000 'International Tables Vol C Tables 4.2.6.8 and 6.1.1.4'
N N 0.0061 0.0033 'International Tables Vol C Tables 4.2.6.8 and 6.1.1.4'
O O 0.0106 0.0060 'International Tables Vol C Tables 4.2.6.8 and 6.1.1.4'
Pt Pt -1.7033 8.3905 'International Tables Vol C Tables 4.2.6.8 and 6.1.1.4'

loop_
_geom_angle_atom_site_label_1
_geom_angle_atom_site_label_2
_geom_angle_atom_site_label_3
_geom_angle
_geom_angle_site_symmetry_1
_geom_angle_site_symmetry_3
_geom_angle_publ_flag
O1 Pt1 O1 180.0 . 2_566 ?
O1 Pt1 N4C 94.40(12) . . ?
O1 Pt1 N4C 85.60(12) 2_566 . ?
O1 Pt1 N4C 85.60(12) . 2_566 ?
O1 Pt1 N4C 94.40(12) 2_566 2_566 ?
N4C Pt1 N4C 180.0 . 2_566 ?
O1 Pt1 N7 85.16(12) . 2_566 ?
O1 Pt1 N7 94.84(12) 2_566 2_566 ?
N4C Pt1 N7 88.69(13) . 2_566 ?
N4C Pt1 N7 91.31(13) 2_566 2_566 ?
O1 Pt1 N7 94.84(12) . . ?
O1 Pt1 N7 85.16(12) 2_566 . ?
N4C Pt1 N7 91.31(13) . . ?
N4C Pt1 N7 88.69(13) 2_566 . ?
N7 Pt1 N7 180.0 2_566 . ?
C7 N7 Pt1 118.6(2) . . ?
C6C N1C C2C 121.2(3) . . ?
C6C N1C C1C 120.9(4) . . ?
C2C N1C C1C 117.9(4) . . ?
O2C C2C N1C 123.2(4) . . ?
O2C C2C N3C 121.0(4) . . ?
N1C C2C N3C 115.8(3) . . ?
C4C N3C C2C 125.1(3) . . ?
N4C C4C N3C 119.2(3) . . ?
N4C C4C C5C 124.0(3) . . ?
N3C C4C C5C 116.8(3) . . ?
C4C N4C Pt1 132.3(3) . . ?
C6C C5C C4C 118.0(3) . . ?
C5C C6C N1C 122.8(4) . . ?
O11 N10 O13 121.4(4) . . ?
O11 N10 O12 120.3(4) . . ?
O13 N10 O12 118.3(4) . . ?

loop_
_geom_bond_atom_site_label_1
_geom_bond_atom_site_label_2
_geom_bond_distance
_geom_bond_site_symmetry_2
_geom_bond_publ_flag
Pt1 O1 2.017(2) . ?
Pt1 O1 2.017(2) 2_566 ?
Pt1 N4C 2.019(3) . ?
Pt1 N4C 2.019(3) 2_566 ?
Pt1 N7 2.061(3) 2_566 ?
Pt1 N7 2.061(3) . ?
N7 C7 1.476(5) . ?
N1C C6C 1.366(5) . ?
N1C C2C 1.366(5) . ?
N1C C1C 1.472(5) . ?
C2C O2C 1.219(5) . ?
C2C N3C 1.380(5) . ?
N3C C4C 1.359(4) . ?
C4C N4C 1.306(5) . ?
C4C C5C 1.427(5) . ?
C5C C6C 1.346(5) . ?
N10 O11 1.229(4) . ?
N10 O13 1.238(5) . ?
N10 O12 1.241(5) . ?

loop_
_geom_torsion_atom_site_label_1
_geom_torsion_atom_site_label_2
_geom_torsion_atom_site_label_3
_geom_torsion_atom_site_label_4
_geom_torsion
_geom_torsion_site_symmetry_1
_geom_torsion_site_symmetry_2
_geom_torsion_site_symmetry_3
_geom_torsion_site_symmetry_4
_geom_torsion_publ_flag
O1 Pt1 N7 C7 -48.9(3) . . . . ?
O1 Pt1 N7 C7 131.1(3) 2_566 . . . ?
N4C Pt1 N7 C7 45.7(3) . . . . ?
N4C Pt1 N7 C7 -134.3(3) 2_566 . . . ?
N7 Pt1 N7 C7 110.5(1000) 2_566 . . . ?
C6C N1C C2C O2C 178.6(4) . . . . ?
C1C N1C C2C O2C -4.3(6) . . . . ?
C6C N1C C2C N3C 0.4(6) . . . . ?
C1C N1C C2C N3C 177.5(4) . . . . ?
O2C C2C N3C C4C 178.0(4) . . . . ?
N1C C2C N3C C4C -3.8(6) . . . . ?
C2C N3C C4C N4C -174.0(3) . . . . ?
C2C N3C C4C C5C 6.3(5) . . . . ?
N3C C4C N4C Pt1 9.5(5) . . . . ?
C5C C4C N4C Pt1 -170.8(3) . . . . ?
O1 Pt1 N4C C4C -3.6(4) . . . . ?
O1 Pt1 N4C C4C 176.4(4) 2_566 . . . ?
N4C Pt1 N4C C4C 172.9(1000) 2_566 . . . ?
N7 Pt1 N4C C4C 81.4(4) 2_566 . . . ?
N7 Pt1 N4C C4C -98.6(4) . . . . ?
N4C C4C C5C C6C 174.9(4) . . . . ?
N3C C4C C5C C6C -5.4(5) . . . . ?
C4C C5C C6C N1C 2.5(6) . . . . ?
C2C N1C C6C C5C 0.0(7) . . . . ?
C1C N1C C6C C5C -177.0(4) . . . . ?
